data_1504866
loop_
_publ_author_name
'Anderson, Brian J.'
'Guino-o, Marites A'
'Glueck, David S.'
'Golen, James A.'
'DiPasquale, Antonio G.'
'Liable-Sands, Louise M'
'Rheingold, Arnold L.'

_publ_section_title
;
 Platinum-catalyzed enantioselective tandem alkylation/arylation of
 primary phosphines. Asymmetric synthesis of P-stereogenic
 1-phosphaacenaphthenes.
;
_journal_issue 20
_journal_name_full 'Organic letters'
_journal_page_first 4425
_journal_page_last 4428
_journal_paper_doi 10.1021/ol801616s
_journal_volume 10
_journal_year 2008
_chemical_formula_sum 'C17 H17 B I P'
_chemical_formula_weight 389.99
_chemical_name_common BJA-692
_chemical_name_systematic
;
 ?
;
_space_group.centring_type P

_space_group_IT_number 33
_space_group.IT_number 33

_symmetry_cell_setting orthorhombic
_symmetry_space_group_name_Hall 'P 2c -2n'
_symmetry_space_group_name_H-M 'P n a 21'
_atom_sites_solution_hydrogens geom
_atom_sites_solution_primary Patterson
_atom_sites_solution_secondary difmap
_audit_creation_method SHELXL-97
_cell_angle_alpha 90.00
_cell_angle_beta 90.00
_cell_angle_gamma 90.00
_cell_formula_units_Z 4
_cell_length_a 17.355(3)
_cell_length_b 5.8125(9)
_cell_length_c 16.063(3)
_cell_measurement_reflns_used 3200
_cell_measurement_temperature 208(2)
_cell_measurement_theta_max 27.93
_cell_measurement_theta_min 2.35
_cell_volume 1620.4(5)
_computing_cell_refinement 'Bruker SMART'
_computing_data_collection 'Bruker SMART'
_computing_data_reduction 'Bruker SAINT'
_computing_molecular_graphics ORTEP-32
_computing_publication_material WinGX
_computing_structure_refinement SHELXL-97
_computing_structure_solution DIRDIF-99
_diffrn_ambient_temperature 208(2)
_diffrn_measured_fraction_theta_full 0.996
_diffrn_measured_fraction_theta_max 0.952
_diffrn_measurement_device_type 'CCD area detector'
_diffrn_measurement_method 'phi and omega scans'
_diffrn_radiation_monochromator graphite
_diffrn_radiation_source 'fine-focus sealed tube'
_diffrn_radiation_type MoK\a
_diffrn_radiation_wavelength 0.71073
_diffrn_reflns_av_R_equivalents 0.0419
_diffrn_reflns_av_sigmaI/netI 0.0565
_diffrn_reflns_limit_h_max 23
_diffrn_reflns_limit_h_min -22
_diffrn_reflns_limit_k_max 7
_diffrn_reflns_limit_k_min -3
_diffrn_reflns_limit_l_max 19
_diffrn_reflns_limit_l_min -21
_diffrn_reflns_number 7212
_diffrn_reflns_theta_full 25.00
_diffrn_reflns_theta_max 28.20
_diffrn_reflns_theta_min 2.35
_exptl_absorpt_coefficient_mu 2.062
_exptl_absorpt_correction_T_max 0.8204
_exptl_absorpt_correction_T_min 0.7473
_exptl_absorpt_correction_type multi-scan
_exptl_absorpt_process_details SADABS
_exptl_crystal_colour 'light yellow'
_exptl_crystal_density_diffrn 1.599
_exptl_crystal_density_method 'not measured'
_exptl_crystal_description block
_exptl_crystal_F_000 768
_exptl_crystal_size_max 0.15
_exptl_crystal_size_mid 0.12
_exptl_crystal_size_min 0.10
_refine_diff_density_max 1.131
_refine_diff_density_min -1.345
_refine_diff_density_rms 0.096
_refine_ls_abs_structure_details 'Flack H D (1983), Acta Cryst. A39, 876-881'
_refine_ls_abs_structure_Flack -0.02(2)
_refine_ls_extinction_method none
_refine_ls_goodness_of_fit_ref 1.070
_refine_ls_hydrogen_treatment mixed
_refine_ls_matrix_type full
_refine_ls_number_parameters 185
_refine_ls_number_reflns 3437
_refine_ls_number_restraints 1
_refine_ls_restrained_S_all 1.070
_refine_ls_R_factor_all 0.0384
_refine_ls_R_factor_gt 0.0354
_refine_ls_shift/su_max 0.001
_refine_ls_shift/su_mean 0.000
_refine_ls_structure_factor_coef Fsqd
_refine_ls_weighting_details 'calc w=1/[\s^2^(Fo^2^)+(0.0462P)^2^+0.0000P] where P=(Fo^2^+2Fc^2^)/3'
_refine_ls_weighting_scheme calc
_refine_ls_wR_factor_gt 0.0922
_refine_ls_wR_factor_ref 0.0947
_reflns_number_gt 3124
_reflns_number_total 3437
_reflns_threshold_expression >2sigma(I)
_cod_data_source_file ol801616s_si_002.cif
_cod_data_source_block glu250
_cod_depositor_comments
;
The following automatic conversions were performed:

'_symmetry_cell_setting' value 'Orthorhombic' changed to
'orthorhombic' according to
/home/saulius/struct/CIF-dictionaries/cif_core.dic dictionary named
'cif_core.dic' version 2.4.1 from 2010-06-29.

Automatic conversion script
Id: cif_fix_values 1715 2011-07-08 13:25:40Z adriana 

The following automatic conversions were performed:

'_space_group.centring_type' value 'primitive' was replaced with the
value 'P' as specified in the replacement file
'/home/antanas/src/cod-tools/trunk/data/replacement-values/replacement_values.lst'.

Automatic conversion script
Id: cif_fix_values 5642 2017-10-24 12:04:52Z antanas 
;
_cod_original_sg_symbol_H-M Pna2(1)
_cod_database_code 1504866

loop_
_symmetry_equiv_pos_as_xyz
'x, y, z'
'-x+1/2, y+1/2, z+1/2'
'x+1/2, -y+1/2, z'
'-x, -y, z+1/2'

loop_
_atom_site_label
_atom_site_type_symbol
_atom_site_fract_x
_atom_site_fract_y
_atom_site_fract_z
_atom_site_U_iso_or_equiv
_atom_site_adp_type
_atom_site_occupancy
_atom_site_symmetry_multiplicity
_atom_site_calc_flag
_atom_site_refinement_flags
C1 C 0.7095(2) 0.6849(7) 0.8132(2) 0.0335(7) Uani 1 1 d .
H1A H 0.7349 0.6461 0.8659 0.040 Uiso 1 1 calc R
H1B H 0.7062 0.5436 0.7802 0.040 Uiso 1 1 calc R
C2 C 0.7593(2) 0.8546(8) 0.7672(3) 0.0337(7) Uani 1 1 d .
C3 C 0.7610(2) 0.8240(9) 0.6830(3) 0.0423(9) Uani 1 1 d .
H3 H 0.7343 0.6983 0.6602 0.051 Uiso 1 1 calc R
C4 C 0.8012(3) 0.9727(9) 0.6285(3) 0.0486(10) Uani 1 1 d .
H4 H 0.8015 0.9460 0.5708 0.058 Uiso 1 1 calc R
C5 C 0.8386(2) 1.1522(9) 0.6611(3) 0.0476(10) Uani 1 1 d .
H5 H 0.8643 1.2542 0.6252 0.057 Uiso 1 1 calc R
C6 C 0.8409(2) 1.1938(7) 0.7470(3) 0.0398(8) Uani 1 1 d .
C7 C 0.8839(3) 1.3843(7) 0.7767(3) 0.0492(10) Uani 1 1 d .
H7 H 0.9097 1.4799 0.7386 0.059 Uiso 1 1 calc R
C8 C 0.8884(3) 1.4305(8) 0.8592(4) 0.0570(13) Uani 1 1 d .
H8 H 0.9164 1.5587 0.8782 0.068 Uiso 1 1 calc R
C9 C 0.8513(2) 1.2871(8) 0.9156(3) 0.0478(9) Uani 1 1 d .
H9 H 0.8550 1.3190 0.9728 0.057 Uiso 1 1 calc R
C10 C 0.8098(2) 1.1016(6) 0.8900(3) 0.0379(8) Uani 1 1 d .
C11 C 0.8011(2) 1.0430(6) 0.8040(2) 0.0335(7) Uani 1 1 d .
C12 C 0.5704(2) 0.8481(7) 0.7363(2) 0.0360(8) Uani 1 1 d .
C13 C 0.5843(3) 1.0563(7) 0.6957(3) 0.0415(9) Uani 1 1 d .
H13 H 0.6142 1.1697 0.7221 0.050 Uiso 1 1 calc R
C14 C 0.5549(3) 1.0976(7) 0.6177(3) 0.0491(11) Uani 1 1 d .
H14 H 0.5646 1.2390 0.5913 0.059 Uiso 1 1 calc R
C15 C 0.5110(3) 0.9308(8) 0.5778(3) 0.0480(10) Uani 1 1 d .
H15 H 0.4908 0.9592 0.5245 0.058 Uiso 1 1 calc R
C16 C 0.4970(3) 0.7228(8) 0.6169(3) 0.0513(11) Uani 1 1 d .
H16 H 0.4680 0.6087 0.5896 0.062 Uiso 1 1 calc R
C17 C 0.5255(2) 0.6826(8) 0.6958(3) 0.0417(8) Uani 1 1 d .
H17 H 0.5147 0.5424 0.7226 0.050 Uiso 1 1 calc R
B1 B 0.5584(3) 0.5666(8) 0.9045(4) 0.0479(11) Uani 1 1 d .
H1C H 0.5091 0.6302 0.9212 0.072 Uiso 1 1 calc R
H1D H 0.5891 0.5340 0.9536 0.072 Uiso 1 1 calc R
H1E H 0.5502 0.4256 0.8735 0.072 Uiso 1 1 calc R
I1 I 0.766791(17) 0.91108(4) 0.99205(3) 0.05388(12) Uani 1 1 d .
P1 P 0.61151(5) 0.78356(15) 0.83605(5) 0.03417(19) Uani 1 1 d .
H1 H 0.614(3) 1.018(8) 0.858(3) 0.041 Uiso 1 1 d .

loop_
_atom_site_aniso_label
_atom_site_aniso_U_11
_atom_site_aniso_U_22
_atom_site_aniso_U_33
_atom_site_aniso_U_23
_atom_site_aniso_U_13
_atom_site_aniso_U_12
C1 0.0386(16) 0.0296(18) 0.0322(18) -0.0020(14) -0.0002(15) 0.0015(14)
C2 0.0339(17) 0.0397(19) 0.0276(19) 0.0004(16) 0.0009(14) 0.0053(14)
C3 0.045(2) 0.052(2) 0.030(2) -0.0003(19) 0.0027(15) 0.0028(17)
C4 0.051(2) 0.063(3) 0.0312(19) 0.0065(19) 0.0089(18) 0.006(2)
C5 0.048(2) 0.050(2) 0.045(2) 0.0150(19) 0.011(2) 0.0045(19)
C6 0.0368(18) 0.038(2) 0.045(2) 0.0084(16) 0.0037(16) 0.0031(15)
C7 0.039(2) 0.041(2) 0.068(3) 0.008(2) 0.002(2) -0.0025(15)
C8 0.046(2) 0.047(3) 0.078(4) -0.005(2) -0.011(2) -0.0072(19)
C9 0.046(2) 0.049(2) 0.049(2) -0.0088(18) -0.0086(18) -0.0002(17)
C10 0.039(2) 0.037(2) 0.037(2) 0.0010(14) -0.0048(16) 0.0006(14)
C11 0.0323(17) 0.0364(19) 0.0318(18) -0.0014(14) -0.0030(14) 0.0047(14)
C12 0.0382(19) 0.0372(19) 0.0325(18) -0.0023(15) -0.0004(15) 0.0048(15)
C13 0.049(2) 0.035(2) 0.041(2) 0.0024(15) 0.0010(18) 0.0003(15)
C14 0.058(3) 0.044(3) 0.045(2) 0.0115(18) 0.004(2) 0.0050(17)
C15 0.046(2) 0.066(3) 0.0317(19) 0.0021(18) 0.0006(18) 0.0099(19)
C16 0.049(2) 0.059(3) 0.046(2) -0.011(2) -0.0064(18) -0.0005(19)
C17 0.0428(19) 0.0389(19) 0.044(2) 0.0010(17) -0.0006(16) -0.0039(16)
B1 0.051(3) 0.048(3) 0.045(3) 0.012(2) 0.006(2) -0.003(2)
I1 0.0781(2) 0.05593(18) 0.02760(14) -0.00166(16) -0.00255(19) -0.00808(11)
P1 0.0396(4) 0.0329(4) 0.0300(4) -0.0012(4) 0.0021(4) -0.0005(3)

loop_
_atom_type_symbol
_atom_type_description
_atom_type_scat_dispersion_real
_atom_type_scat_dispersion_imag
_atom_type_scat_source
C C 0.0033 0.0016 'International Tables Vol C Tables 4.2.6.8 and 6.1.1.4'
H H 0.0000 0.0000 'International Tables Vol C Tables 4.2.6.8 and 6.1.1.4'
B B 0.0013 0.0007 'International Tables Vol C Tables 4.2.6.8 and 6.1.1.4'
I I -0.4742 1.8119 'International Tables Vol C Tables 4.2.6.8 and 6.1.1.4'
P P 0.1023 0.0942 'International Tables Vol C Tables 4.2.6.8 and 6.1.1.4'

loop_
_geom_angle_atom_site_label_1
_geom_angle_atom_site_label_2
_geom_angle_atom_site_label_3
_geom_angle
C2 C1 P1 115.3(3)
C2 C1 H1A 108.5
P1 C1 H1A 108.5
C2 C1 H1B 108.5
P1 C1 H1B 108.5
H1A C1 H1B 107.5
C3 C2 C11 119.7(4)
C3 C2 C1 114.4(4)
C11 C2 C1 125.8(4)
C2 C3 C4 123.0(5)
C2 C3 H3 118.5
C4 C3 H3 118.5
C5 C4 C3 118.3(4)
C5 C4 H4 120.9
C3 C4 H4 120.9
C4 C5 C6 122.4(4)
C4 C5 H5 118.8
C6 C5 H5 118.8
C5 C6 C7 118.8(4)
C5 C6 C11 120.4(4)
C7 C6 C11 120.8(4)
C8 C7 C6 121.0(4)
C8 C7 H7 119.5
C6 C7 H7 119.5
C7 C8 C9 119.5(4)
C7 C8 H8 120.2
C9 C8 H8 120.2
C10 C9 C8 121.6(4)
C10 C9 H9 119.2
C8 C9 H9 119.2
C9 C10 C11 122.4(4)
C9 C10 I1 111.6(3)
C11 C10 I1 125.9(3)
C10 C11 C2 129.1(4)
C10 C11 C6 114.7(3)
C2 C11 C6 116.2(3)
C13 C12 C17 118.4(4)
C13 C12 P1 122.0(3)
C17 C12 P1 119.6(3)
C14 C13 C12 120.9(4)
C14 C13 H13 119.5
C12 C13 H13 119.5
C13 C14 C15 120.1(4)
C13 C14 H14 119.9
C15 C14 H14 119.9
C16 C15 C14 119.8(4)
C16 C15 H15 120.1
C14 C15 H15 120.1
C17 C16 C15 120.1(4)
C17 C16 H16 120.0
C15 C16 H16 120.0
C16 C17 C12 120.7(4)
C16 C17 H17 119.6
C12 C17 H17 119.6
P1 B1 H1C 109.5
P1 B1 H1D 109.5
H1C B1 H1D 109.5
P1 B1 H1E 109.5
H1C B1 H1E 109.5
H1D B1 H1E 109.5
C12 P1 C1 104.86(17)
C12 P1 B1 117.4(2)
C1 P1 B1 110.9(2)
C12 P1 H1 91.9(19)
C1 P1 H1 109.3(18)
B1 P1 H1 120.3(19)

loop_
_geom_bond_atom_site_label_1
_geom_bond_atom_site_label_2
_geom_bond_distance
C1 C2 1.506(6)
C1 P1 1.831(4)
C1 H1A 0.9800
C1 H1B 0.9800
C2 C3 1.364(6)
C2 C11 1.441(6)
C3 C4 1.414(7)
C3 H3 0.9400
C4 C5 1.336(7)
C4 H4 0.9400
C5 C6 1.401(6)
C5 H5 0.9400
C6 C7 1.419(6)
C6 C11 1.444(5)
C7 C8 1.354(8)
C7 H7 0.9400
C8 C9 1.389(7)
C8 H8 0.9400
C9 C10 1.360(5)
C9 H9 0.9400
C10 C11 1.431(6)
C10 I1 2.114(4)
C12 C13 1.396(6)
C12 C17 1.398(6)
C12 P1 1.794(4)
C13 C14 1.374(6)
C13 H13 0.9400
C14 C15 1.391(7)
C14 H14 0.9400
C15 C16 1.384(6)
C15 H15 0.9400
C16 C17 1.381(6)
C16 H16 0.9400
C17 H17 0.9400
B1 P1 1.910(5)
B1 H1C 0.9700
B1 H1D 0.9700
B1 H1E 0.9700
P1 H1 1.41(5)
